data_7224576
loop_
_publ_author_name
'Zhou, Yuelan'
'Chen, Tianliang'
'Sun, Zhihua'
'Zhang, Shuquan'
'Zhao, Sangen'
'Ji, Chengmin'
'Song, Cheng'
'Luo, Junhua'

_publ_section_title
;
 Reversible phase transition triggered by order--disorder transformations
 and distortions in dipropylammoniumd-(+)-10-camphorsulfonate
;
_journal_issue 16
_journal_name_full CrystEngComm
_journal_page_first 2852
_journal_paper_doi 10.1039/C6CE00237D
_journal_volume 18
_journal_year 2016
_chemical_absolute_configuration D
_chemical_formula_moiety 'C10 H15 O4 S, C6 H16 N'
_chemical_formula_sum 'C16 H31 N O4 S'
_chemical_formula_weight 333.48
_chemical_name_common 'dipropylammonium D-(+)-10-camphorsulfonate'
_chemical_name_systematic
; 
 ? 
;
_space_group_IT_number 4
_symmetry_cell_setting monoclinic
_symmetry_space_group_name_Hall 'P 2yb'
_symmetry_space_group_name_H-M 'P 1 21 1'
_atom_sites_solution_hydrogens geom
_atom_sites_solution_primary direct
_atom_sites_solution_secondary difmap
_audit_creation_method SHELXL-97
_audit_update_record
;
2016-03-02 deposited with the CCDC.
2016-03-10 downloaded from the CCDC.
;
_cell_angle_alpha 90.00
_cell_angle_beta 105.537(3)
_cell_angle_gamma 90.00
_cell_formula_units_Z 2
_cell_length_a 9.3694(3)
_cell_length_b 7.3823(2)
_cell_length_c 13.8573(4)
_cell_measurement_reflns_used 5371
_cell_measurement_temperature 293(2)
_cell_measurement_theta_max 27.6540
_cell_measurement_theta_min 3.6160
_cell_volume 923.45(5)
_computing_cell_refinement 'CrystalClear (Rigaku Inc., 2007)'
_computing_data_collection 'CrystalClear (Rigaku Inc., 2007)'
_computing_data_reduction 'CrystalClear (Rigaku Inc., 2007)'
_computing_molecular_graphics 'Bruker SHELXTL'
_computing_publication_material 'Bruker SHELXTL'
_computing_structure_refinement 'SHELXL-97 (Sheldrick, 1997)'
_computing_structure_solution 'SHELXS-97 (Sheldrick, 1990)'
_diffrn_ambient_temperature 293(2)
_diffrn_measured_fraction_theta_full 0.989
_diffrn_measured_fraction_theta_max 0.989
_diffrn_measurement_device_type 'SuperNava, Dual, Cu at zero, Atlas'
_diffrn_measurement_method \w
_diffrn_radiation_monochromator graphite
_diffrn_radiation_source 'fine-focus sealed tube'
_diffrn_radiation_type MoK\a
_diffrn_radiation_wavelength 0.71073
_diffrn_reflns_av_R_equivalents 0.0258
_diffrn_reflns_av_sigmaI/netI 0.0263
_diffrn_reflns_limit_h_max 11
_diffrn_reflns_limit_h_min -11
_diffrn_reflns_limit_k_max 8
_diffrn_reflns_limit_k_min -8
_diffrn_reflns_limit_l_max 16
_diffrn_reflns_limit_l_min -16
_diffrn_reflns_number 10166
_diffrn_reflns_theta_full 25.03
_diffrn_reflns_theta_max 25.03
_diffrn_reflns_theta_min 3.04
_exptl_absorpt_coefficient_mu 0.192
_exptl_absorpt_correction_T_max 0.9718
_exptl_absorpt_correction_T_min 0.9536
_exptl_absorpt_correction_type multi-scan
_exptl_absorpt_process_details '(CrystalClear; Rigaku, 2000)'
_exptl_crystal_colour colourless
_exptl_crystal_density_diffrn 1.199
_exptl_crystal_density_method 'not measured'
_exptl_crystal_description block
_exptl_crystal_F_000 364
_exptl_crystal_size_max 0.25
_exptl_crystal_size_mid 0.20
_exptl_crystal_size_min 0.15
_refine_diff_density_max 0.316
_refine_diff_density_min -0.187
_refine_diff_density_rms 0.039
_refine_ls_abs_structure_details 'Flack H D (1983), Acta Cryst. A39, 876-881'
_refine_ls_abs_structure_Flack 0.04(11)
_refine_ls_extinction_method none
_refine_ls_goodness_of_fit_ref 1.043
_refine_ls_hydrogen_treatment mixed
_refine_ls_matrix_type full
_refine_ls_number_parameters 222
_refine_ls_number_reflns 3243
_refine_ls_number_restraints 49
_refine_ls_restrained_S_all 1.066
_refine_ls_R_factor_all 0.0547
_refine_ls_R_factor_gt 0.0481
_refine_ls_shift/su_max 0.000
_refine_ls_shift/su_mean 0.000
_refine_ls_structure_factor_coef Fsqd
_refine_ls_weighting_details 'calc w=1/[\s^2^(Fo^2^)+(0.0775P)^2^+0.2241P] where P=(Fo^2^+2Fc^2^)/3'
_refine_ls_weighting_scheme calc
_refine_ls_wR_factor_gt 0.1300
_refine_ls_wR_factor_ref 0.1372
_reflns_number_gt 2854
_reflns_number_total 3243
_reflns_threshold_expression >2sigma(I)
_cod_data_source_file c6ce00237d2.cif
_cod_data_source_block added_by_encifer
_cod_depositor_comments 'Adding full bibliography for 7224575--7224576.cif.'
_cod_original_sg_symbol_H-M 'P 21 '
_cod_database_code 7224576

loop_
_symmetry_equiv_pos_as_xyz
'x, y, z'
'-x, y+1/2, -z'

loop_
_atom_site_label
_atom_site_type_symbol
_atom_site_fract_x
_atom_site_fract_y
_atom_site_fract_z
_atom_site_U_iso_or_equiv
_atom_site_adp_type
_atom_site_occupancy
_atom_site_symmetry_multiplicity
_atom_site_calc_flag
_atom_site_refinement_flags
_atom_site_disorder_assembly
_atom_site_disorder_group
S1 S 0.55600(9) 0.77141(10) 0.28001(5) 0.0559(2) Uani 1 1 d . . .
O2 O 0.4741(3) 0.6093(3) 0.2394(2) 0.0707(8) Uani 1 1 d . . .
O3 O 0.5958(4) 0.7795(5) 0.38793(18) 0.0879(8) Uani 1 1 d . . .
O1 O 0.4832(3) 0.9355(3) 0.2333(2) 0.0688(7) Uani 1 1 d . . .
O13 O 0.7219(3) 0.3877(3) 0.1782(2) 0.0703(7) Uani 1 1 d . . .
C7 C 0.8558(3) 0.7867(5) 0.1018(2) 0.0471(6) Uani 1 1 d . . .
C1 C 0.7253(3) 0.7113(4) 0.1414(2) 0.0409(6) Uani 1 1 d . . .
C10 C 0.7292(3) 0.7606(5) 0.24868(19) 0.0529(7) Uani 1 1 d . . .
H10A H 0.7772 0.8777 0.2635 0.063 Uiso 1 1 calc R . .
H10B H 0.7914 0.6729 0.2927 0.063 Uiso 1 1 calc R . .
C5 C 0.6424(3) 0.7559(6) -0.0401(2) 0.0562(7) Uani 1 1 d . . .
H5A H 0.5832 0.6710 -0.0878 0.067 Uiso 1 1 calc R . .
H5B H 0.6390 0.8737 -0.0717 0.067 Uiso 1 1 calc R . .
N1 N 0.5233(3) 0.2686(5) 0.3330(2) 0.0683(7) Uani 1 1 d . . .
C6 C 0.5888(3) 0.7670(5) 0.05587(18) 0.0476(6) Uani 1 1 d . . .
H6A H 0.5068 0.6847 0.0521 0.057 Uiso 1 1 calc R . .
H6B H 0.5575 0.8891 0.0661 0.057 Uiso 1 1 calc R . .
C3 C 0.7902(4) 0.4897(4) 0.0291(3) 0.0538(8) Uani 1 1 d . . .
H3A H 0.7171 0.4248 -0.0221 0.065 Uiso 1 1 calc R . .
H3B H 0.8849 0.4282 0.0414 0.065 Uiso 1 1 calc R . .
C4 C 0.8021(4) 0.6891(4) -0.0002(2) 0.0484(7) Uani 1 1 d . . .
H4 H 0.8646 0.7094 -0.0457 0.058 Uiso 1 1 calc R . .
C2 C 0.7417(3) 0.5097(4) 0.1239(2) 0.0491(7) Uani 1 1 d . . .
C12 C 0.2568(5) 0.2686(10) 0.2916(4) 0.1007(13) Uani 1 1 d . . .
H12A H 0.2548 0.1603 0.2516 0.121 Uiso 1 1 calc R A .
H12B H 0.2559 0.3725 0.2485 0.121 Uiso 1 1 calc R . .
C11 C 0.3919(6) 0.2706(12) 0.3715(3) 0.1013(13) Uani 1 1 d . A .
H11A H 0.3941 0.1658 0.4141 0.122 Uiso 1 1 calc R . .
H11B H 0.3939 0.3783 0.4120 0.122 Uiso 1 1 calc R . .
C9 C 1.0081(4) 0.7262(6) 0.1639(3) 0.0731(11) Uani 1 1 d . . .
H9A H 1.0074 0.5979 0.1748 0.110 Uiso 1 1 calc R . .
H9B H 1.0323 0.7879 0.2272 0.110 Uiso 1 1 calc R . .
H9C H 1.0808 0.7548 0.1287 0.110 Uiso 1 1 calc R . .
C8 C 0.8527(5) 0.9931(5) 0.0916(3) 0.0713(10) Uani 1 1 d . . .
H8A H 0.8788 1.0472 0.1570 0.107 Uiso 1 1 calc R . .
H8B H 0.7550 1.0315 0.0557 0.107 Uiso 1 1 calc R . .
H8C H 0.9223 1.0303 0.0557 0.107 Uiso 1 1 calc R . .
C13 C 0.1153(7) 0.2732(14) 0.3302(5) 0.145(2) Uani 1 1 d . A .
H13A H 0.1056 0.1601 0.3621 0.217 Uiso 1 1 calc R . .
H13B H 0.0298 0.2922 0.2748 0.217 Uiso 1 1 calc R . .
H13C H 0.1233 0.3701 0.3775 0.217 Uiso 1 1 calc R . .
C14 C 0.6300(12) 0.273(2) 0.4379(9) 0.119(5) Uani 0.463(17) 1 d PDU A 1
H14A H 0.6164 0.3831 0.4722 0.143 Uiso 0.463(17) 1 calc PR A 1
H14B H 0.6113 0.1703 0.4768 0.143 Uiso 0.463(17) 1 calc PR A 1
C15 C 0.6803(11) 0.244(2) 0.3942(6) 0.102(4) Uani 0.537(17) 1 d PDU A 2
H15A H 0.6919 0.1184 0.4148 0.122 Uiso 0.537(17) 1 calc PR A 2
H15B H 0.7434 0.2640 0.3500 0.122 Uiso 0.537(17) 1 calc PR A 2
C16 C 0.8899(8) 0.2752(18) 0.5295(5) 0.170(3) Uani 1 1 d DU . .
C17 C 0.7783(12) 0.264(3) 0.4279(7) 0.135(5) Uani 0.561(16) 1 d PDU A 1
H17A H 0.7945 0.3629 0.3860 0.163 Uiso 0.561(16) 1 calc PR A 1
H17B H 0.7919 0.1510 0.3955 0.163 Uiso 0.561(16) 1 calc PR A 1
C18 C 0.7386(11) 0.3531(17) 0.4825(8) 0.106(5) Uani 0.439(16) 1 d PDU A 2
H18A H 0.6761 0.3442 0.5279 0.127 Uiso 0.439(16) 1 calc PR A 2
H18B H 0.7457 0.4792 0.4648 0.127 Uiso 0.439(16) 1 calc PR A 2
H1A H 0.5205 0.1670 0.2956 0.127 Uiso 1 1 d R . .
H1B H 0.5238 0.3733 0.2953 0.127 Uiso 1 1 d R . .
H16C H 0.8819 0.2614 0.5920 0.127 Uiso 1 1 d R . .
H16B H 0.9479 0.1857 0.5255 0.127 Uiso 1 1 d R . .
H16A H 0.9422 0.3745 0.5289 0.127 Uiso 1 1 d R . .

loop_
_atom_site_aniso_label
_atom_site_aniso_U_11
_atom_site_aniso_U_22
_atom_site_aniso_U_33
_atom_site_aniso_U_23
_atom_site_aniso_U_13
_atom_site_aniso_U_12
S1 0.0848(5) 0.0408(4) 0.0561(4) 0.0020(4) 0.0429(4) 0.0027(5)
O2 0.0812(17) 0.0440(16) 0.102(2) 0.0038(14) 0.0509(16) -0.0041(13)
O3 0.140(2) 0.0834(17) 0.0586(13) 0.0045(17) 0.0576(14) 0.007(2)
O1 0.0970(19) 0.0453(15) 0.0778(18) 0.0019(13) 0.0473(15) 0.0165(14)
O13 0.0967(19) 0.0403(13) 0.0852(17) 0.0147(12) 0.0438(15) 0.0067(12)
C7 0.0508(14) 0.0413(15) 0.0541(14) -0.0012(16) 0.0227(11) -0.0040(15)
C1 0.0480(14) 0.0364(14) 0.0419(13) -0.0023(11) 0.0181(12) -0.0015(11)
C10 0.0646(16) 0.0530(17) 0.0452(14) -0.0083(18) 0.0218(12) -0.0068(19)
C5 0.0662(17) 0.061(2) 0.0441(14) -0.0007(17) 0.0190(12) 0.0131(19)
N1 0.0950(19) 0.0461(13) 0.0662(16) 0.0014(18) 0.0259(14) -0.004(2)
C6 0.0505(13) 0.0481(14) 0.0466(13) 0.0013(17) 0.0171(11) 0.0078(18)
C3 0.0613(18) 0.0441(17) 0.0609(19) -0.0075(14) 0.0248(15) 0.0062(14)
C4 0.0597(17) 0.0471(15) 0.0462(15) 0.0028(13) 0.0278(14) 0.0039(13)
C2 0.0548(17) 0.0396(16) 0.0570(17) 0.0025(14) 0.0221(14) 0.0041(14)
C12 0.113(3) 0.097(3) 0.100(3) 0.006(4) 0.042(3) 0.021(4)
C11 0.131(4) 0.110(3) 0.074(2) 0.000(3) 0.047(2) 0.005(4)
C9 0.0520(18) 0.096(3) 0.072(2) -0.003(2) 0.0185(15) -0.0121(19)
C8 0.083(2) 0.053(2) 0.090(3) -0.003(2) 0.045(2) -0.0154(19)
C13 0.118(4) 0.145(6) 0.186(6) 0.020(7) 0.068(4) 0.012(6)
C14 0.170(11) 0.126(9) 0.094(7) -0.069(8) 0.094(9) -0.057(10)
C15 0.070(5) 0.174(11) 0.056(5) 0.028(7) 0.006(4) 0.006(8)
C16 0.167(6) 0.187(7) 0.111(4) 0.024(6) -0.039(4) 0.008(8)
C17 0.156(11) 0.156(11) 0.080(7) 0.008(9) 0.008(7) 0.018(12)
C18 0.132(11) 0.089(8) 0.096(9) -0.029(7) 0.029(8) -0.004(7)

loop_
_atom_type_symbol
_atom_type_description
_atom_type_scat_dispersion_real
_atom_type_scat_dispersion_imag
_atom_type_scat_source
C C 0.0033 0.0016 'International Tables Vol C Tables 4.2.6.8 and 6.1.1.4'
H H 0.0000 0.0000 'International Tables Vol C Tables 4.2.6.8 and 6.1.1.4'
N N 0.0061 0.0033 'International Tables Vol C Tables 4.2.6.8 and 6.1.1.4'
O O 0.0106 0.0060 'International Tables Vol C Tables 4.2.6.8 and 6.1.1.4'
S S 0.1246 0.1234 'International Tables Vol C Tables 4.2.6.8 and 6.1.1.4'

loop_
_geom_angle_atom_site_label_1
_geom_angle_atom_site_label_2
_geom_angle_atom_site_label_3
_geom_angle
O3 S1 O2 113.52(19)
O3 S1 O1 112.75(18)
O2 S1 O1 112.25(15)
O3 S1 C10 104.70(16)
O2 S1 C10 106.77(15)
O1 S1 C10 106.06(17)
C9 C7 C8 109.6(3)
C9 C7 C4 114.0(3)
C8 C7 C4 112.8(3)
C9 C7 C1 113.4(3)
C8 C7 C1 112.8(3)
C4 C7 C1 93.5(2)
C10 C1 C2 114.4(3)
C10 C1 C6 118.9(2)
C2 C1 C6 103.6(3)
C10 C1 C7 116.1(2)
C2 C1 C7 99.8(2)
C6 C1 C7 101.4(2)
C1 C10 S1 117.5(2)
C4 C5 C6 102.6(2)
C11 N1 C15 126.0(5)
C11 N1 C14 93.0(5)
C15 N1 C14 34.0(4)
C5 C6 C1 104.7(2)
C2 C3 C4 101.3(2)
C5 C4 C3 105.7(3)
C5 C4 C7 103.1(2)
C3 C4 C7 103.5(2)
O13 C2 C3 126.6(3)
O13 C2 C1 125.8(3)
C3 C2 C1 107.6(2)
C11 C12 C13 112.9(4)
C12 C11 N1 111.7(3)
C17 C14 N1 108.1(8)
C18 C15 N1 120.3(10)
C18 C16 C17 44.3(7)
C14 C17 C16 110.6(9)
C15 C18 C16 104.7(7)

loop_
_geom_bond_atom_site_label_1
_geom_bond_atom_site_label_2
_geom_bond_distance
S1 O3 1.442(2)
S1 O2 1.451(3)
S1 O1 1.454(3)
S1 C10 1.791(3)
O13 C2 1.219(4)
C7 C9 1.523(5)
C7 C8 1.530(5)
C7 C4 1.545(4)
C7 C1 1.570(4)
C1 C10 1.521(4)
C1 C2 1.522(4)
C1 C6 1.549(4)
C5 C4 1.531(5)
C5 C6 1.545(4)
N1 C11 1.467(5)
N1 C15 1.499(9)
N1 C14 1.528(12)
C3 C2 1.509(4)
C3 C4 1.539(4)
C12 C11 1.442(7)
C12 C13 1.558(7)
C14 C17 1.435(9)
C15 C18 1.443(9)
C16 C18 1.507(9)
C16 C17 1.515(8)

loop_
_geom_hbond_atom_site_label_D
_geom_hbond_atom_site_label_H
_geom_hbond_atom_site_label_A
_geom_hbond_distance_DH
_geom_hbond_distance_HA
_geom_hbond_distance_DA
_geom_hbond_angle_DHA
_geom_hbond_site_symmetry_A
N1 H1A O1 0.91 1.90 2.796(4) 166.8 1_545
N1 H1B O2 0.93 1.91 2.811(4) 160.6 .
